data_4088897
loop_
_publ_author_name
'Sandoval, John J.'
'Melero, Crist\'obal'
'Palma, Pilar'
'\'Alvarez, Eleuterio'
'Rodr\'iguez-Delgado, Antonio'
'C\'ampora, Juan'

_publ_section_title
;
 Oxygen-Induced Dimerization of Alkyl-Manganese(II) 2,6-Bisiminopyridine
 Complexes: Selective Synthesis of a New Ditopic NNN-Pincer Ligand
;
_journal_issue 19
_journal_name_full Organometallics
_journal_page_first 3336
_journal_paper_doi 10.1021/acs.organomet.6b00538
_journal_volume 35
_journal_year 2016
_chemical_formula_moiety 'C80 H102 N6'
_chemical_formula_sum 'C80 H102 N6'
_chemical_formula_weight 1147.68
_space_group_IT_number 2
_space_group_name_Hall '-P 1'
_space_group_name_H-M_alt 'P -1'
_symmetry_cell_setting triclinic
_symmetry_space_group_name_Hall '-P 1'
_symmetry_space_group_name_H-M 'P -1'
_atom_sites_solution_hydrogens geom
_atom_sites_solution_primary direct
_atom_sites_solution_secondary difmap
_audit_creation_method SHELXL-97
_cell_angle_alpha 82.469(2)
_cell_angle_beta 73.813(2)
_cell_angle_gamma 86.482(2)
_cell_formula_units_Z 1
_cell_length_a 10.6161(7)
_cell_length_b 12.0195(7)
_cell_length_c 14.2961(9)
_cell_measurement_reflns_used 8831
_cell_measurement_temperature 173(2)
_cell_measurement_theta_max 26.30
_cell_measurement_theta_min 2.15
_cell_volume 1736.17(19)
_computing_cell_refinement 'APEX2 Software Suite (Bruker, 2007)'
_computing_data_collection 'APEX2 Software Suite (Bruker, 2007)'
_computing_data_reduction 'APEX2 Software Suite (Bruker, 2007)'
_computing_molecular_graphics 'SHELXTL (Sheldrick, 2008)'
_computing_publication_material 'SHELXTL and publCIF (Westrip, 2010)'
_computing_structure_refinement 'SHELXL97 (Sheldrick, 2008)'
_computing_structure_solution 'SIR2002 (Burla et al., 2003)'
_diffrn_ambient_temperature 173(2)
_diffrn_detector_area_resol_mean 8.26
_diffrn_measured_fraction_theta_full 0.994
_diffrn_measured_fraction_theta_max 0.994
_diffrn_measurement_device_type
;
 Bruker-Nonius X8kappa APEX II CCD area detector
;
_diffrn_measurement_method 'phi and omega scans with narrow frames'
_diffrn_radiation_monochromator graphite
_diffrn_radiation_source 'fine-focus sealed tube'
_diffrn_radiation_type MoK\a
_diffrn_radiation_wavelength 0.71073
_diffrn_reflns_av_R_equivalents 0.0275
_diffrn_reflns_av_sigmaI/netI 0.0250
_diffrn_reflns_limit_h_max 12
_diffrn_reflns_limit_h_min -11
_diffrn_reflns_limit_k_max 14
_diffrn_reflns_limit_k_min -14
_diffrn_reflns_limit_l_max 15
_diffrn_reflns_limit_l_min -17
_diffrn_reflns_number 28294
_diffrn_reflns_theta_full 25.25
_diffrn_reflns_theta_max 25.25
_diffrn_reflns_theta_min 1.49
_diffrn_standards_decay_% 0
_exptl_absorpt_coefficient_mu 0.063
_exptl_absorpt_correction_T_max 0.9905
_exptl_absorpt_correction_T_min 0.9781
_exptl_absorpt_correction_type multi-scan
_exptl_absorpt_process_details
;
program SADABS, Bruker (2001).
;
_exptl_crystal_colour orange
_exptl_crystal_density_diffrn 1.098
_exptl_crystal_density_method 'not measured'
_exptl_crystal_description block
_exptl_crystal_F_000 624
_exptl_crystal_size_max 0.35
_exptl_crystal_size_mid 0.25
_exptl_crystal_size_min 0.15
_refine_diff_density_max 0.378
_refine_diff_density_min -0.190
_refine_diff_density_rms 0.039
_refine_ls_extinction_method none
_refine_ls_goodness_of_fit_ref 1.071
_refine_ls_hydrogen_treatment mixed
_refine_ls_matrix_type full
_refine_ls_number_parameters 401
_refine_ls_number_reflns 6257
_refine_ls_number_restraints 1
_refine_ls_restrained_S_all 1.071
_refine_ls_R_factor_all 0.0694
_refine_ls_R_factor_gt 0.0521
_refine_ls_shift/su_max 0.000
_refine_ls_shift/su_mean 0.000
_refine_ls_structure_factor_coef Fsqd
_refine_ls_weighting_details 'calc w=1/[\s^2^(Fo^2^)+(0.0771P)^2^+0.4889P] where P=(Fo^2^+2Fc^2^)/3'
_refine_ls_weighting_scheme calc
_refine_ls_wR_factor_gt 0.1414
_refine_ls_wR_factor_ref 0.1508
_reflns_number_gt 4830
_reflns_number_total 6257
_reflns_threshold_expression >2sigma(I)
_cod_data_source_file om6b00538_si_002.cif
_cod_data_source_block 4-Bn
_cod_depositor_comments
;
The following automatic conversions were performed:

data item '_symmetry_cell_setting' value 'Triclinic' was changed to
'triclinic' in accordance with the
/home/saulius/struct/COD-crude-data/automatic-downloads/DataCite-retrospective/ACS/depositions/lib/dictionaries/cif_core.dic
dictionary named 'cif_core.dic' version 2.4.2 last updated on
2011-04-26.

Automatic conversion script
Id: cif_fix_values 6909 2019-04-08 15:41:33Z antanas 
;
_cod_database_code 4088897

loop_
_symmetry_equiv_pos_as_xyz
'x, y, z'
'-x, -y, -z'

loop_
_atom_site_label
_atom_site_type_symbol
_atom_site_fract_x
_atom_site_fract_y
_atom_site_fract_z
_atom_site_U_iso_or_equiv
_atom_site_adp_type
_atom_site_occupancy
_atom_site_symmetry_multiplicity
_atom_site_calc_flag
_atom_site_refinement_flags
N1 N 0.88310(13) 0.34027(11) 0.46071(10) 0.0298(3) Uani 1 1 d .
N2 N 0.86470(15) 0.33844(12) 0.27642(11) 0.0375(4) Uani 1 1 d D
H1N2 H 0.8613(19) 0.2715(14) 0.3200(13) 0.045 Uiso 1 1 d D
N3 N 0.88019(13) 0.23574(11) 0.70257(10) 0.0311(3) Uani 1 1 d .
C1 C 0.89720(16) 0.44051(13) 0.39800(12) 0.0292(4) Uani 1 1 d .
C2 C 0.92669(15) 0.54774(13) 0.43129(11) 0.0271(4) Uani 1 1 d .
H2 H 0.8903 0.6134 0.3956 0.032 Uiso 1 1 calc R
C3 C 0.86121(15) 0.54360(13) 0.54161(11) 0.0271(4) Uani 1 1 d .
H3 H 0.8844 0.6125 0.5649 0.033 Uiso 1 1 calc R
C4 C 0.92213(15) 0.44105(12) 0.58983(11) 0.0262(3) Uani 1 1 d .
H4 H 0.8812 0.4335 0.6623 0.031 Uiso 1 1 calc R
C5 C 0.89305(15) 0.33848(13) 0.54951(12) 0.0271(4) Uani 1 1 d .
C6 C 0.88748(16) 0.43723(14) 0.30486(12) 0.0317(4) Uani 1 1 d .
C7 C 0.8923(2) 0.54104(15) 0.23294(13) 0.0404(4) Uani 1 1 d .
H7A H 0.9046 0.5195 0.1671 0.061 Uiso 1 1 calc R
H7B H 0.9656 0.5868 0.2329 0.061 Uiso 1 1 calc R
H7C H 0.8099 0.5844 0.2519 0.061 Uiso 1 1 calc R
C8 C 0.71182(16) 0.53760(14) 0.56828(13) 0.0346(4) Uani 1 1 d .
H8A H 0.6886 0.4692 0.5457 0.041 Uiso 1 1 calc R
H8B H 0.6769 0.5305 0.6406 0.041 Uiso 1 1 calc R
C9 C 0.64605(17) 0.63836(15) 0.52446(14) 0.0398(4) Uani 1 1 d .
C10 C 0.6441(3) 0.74271(18) 0.55533(18) 0.0638(6) Uani 1 1 d .
H10 H 0.6864 0.7518 0.6042 0.077 Uiso 1 1 calc R
C11 C 0.5817(3) 0.8343(2) 0.5167(3) 0.0927(10) Uani 1 1 d .
H11 H 0.5824 0.9054 0.5388 0.111 Uiso 1 1 calc R
C12 C 0.5199(3) 0.8235(3) 0.4477(3) 0.1024(12) Uani 1 1 d .
H12 H 0.4745 0.8860 0.4229 0.123 Uiso 1 1 calc R
C13 C 0.5233(3) 0.7208(3) 0.4134(3) 0.0991(12) Uani 1 1 d .
H13 H 0.4819 0.7131 0.3638 0.119 Uiso 1 1 calc R
C14 C 0.5872(2) 0.6284(2) 0.45152(18) 0.0628(6) Uani 1 1 d .
H14 H 0.5902 0.5582 0.4270 0.075 Uiso 1 1 calc R
C15 C 0.87318(16) 0.23175(13) 0.61539(12) 0.0297(4) Uani 1 1 d .
C16 C 0.8451(2) 0.12854(15) 0.57615(14) 0.0449(5) Uani 1 1 d .
H16A H 0.9264 0.1002 0.5332 0.067 Uiso 1 1 calc R
H16B H 0.7805 0.1475 0.5388 0.067 Uiso 1 1 calc R
H16C H 0.8102 0.0707 0.6309 0.067 Uiso 1 1 calc R
C17 C 0.89550(18) 0.31371(13) 0.17673(12) 0.0335(4) Uani 1 1 d .
C18 C 0.79401(18) 0.27721(14) 0.14443(13) 0.0356(4) Uani 1 1 d .
C19 C 0.8231(2) 0.25166(16) 0.04892(14) 0.0425(5) Uani 1 1 d .
H19 H 0.7561 0.2249 0.0260 0.051 Uiso 1 1 calc R
C20 C 0.9475(2) 0.26433(16) -0.01331(14) 0.0447(5) Uani 1 1 d .
H20 H 0.9651 0.2479 -0.0790 0.054 Uiso 1 1 calc R
C21 C 1.0465(2) 0.30067(16) 0.01911(14) 0.0434(5) Uani 1 1 d .
H21 H 1.1317 0.3100 -0.0249 0.052 Uiso 1 1 calc R
C22 C 1.02396(18) 0.32398(14) 0.11532(14) 0.0390(4) Uani 1 1 d .
C23 C 0.65407(19) 0.27134(16) 0.21031(15) 0.0437(5) Uani 1 1 d .
H23 H 0.6582 0.2558 0.2799 0.052 Uiso 1 1 calc R
C24 C 0.5845(2) 0.3853(2) 0.1983(2) 0.0689(7) Uani 1 1 d .
H24A H 0.6341 0.4436 0.2132 0.103 Uiso 1 1 calc R
H24B H 0.4959 0.3832 0.2433 0.103 Uiso 1 1 calc R
H24C H 0.5788 0.4023 0.1306 0.103 Uiso 1 1 calc R
C25 C 0.5750(2) 0.1792(2) 0.19114(19) 0.0637(6) Uani 1 1 d .
H25A H 0.5590 0.1982 0.1266 0.096 Uiso 1 1 calc R
H25B H 0.4910 0.1726 0.2418 0.096 Uiso 1 1 calc R
H25C H 0.6244 0.1077 0.1927 0.096 Uiso 1 1 calc R
C26 C 1.1367(2) 0.35536(19) 0.15285(17) 0.0539(5) Uani 1 1 d .
H26 H 1.1018 0.4146 0.1972 0.065 Uiso 1 1 calc R
C27 C 1.2514(3) 0.4051(3) 0.0719(2) 0.0934(10) Uani 1 1 d .
H27A H 1.2938 0.3471 0.0304 0.140 Uiso 1 1 calc R
H27B H 1.3149 0.4330 0.1010 0.140 Uiso 1 1 calc R
H27C H 1.2196 0.4672 0.0320 0.140 Uiso 1 1 calc R
C28 C 1.1797(3) 0.2561(3) 0.2142(3) 0.0939(10) Uani 1 1 d .
H28A H 1.2169 0.1968 0.1728 0.141 Uiso 1 1 calc R
H28B H 1.1039 0.2275 0.2669 0.141 Uiso 1 1 calc R
H28C H 1.2462 0.2796 0.2428 0.141 Uiso 1 1 calc R
C29 C 0.85506(17) 0.14292(13) 0.77679(12) 0.0315(4) Uani 1 1 d .
C30 C 0.95904(18) 0.07253(14) 0.79296(13) 0.0364(4) Uani 1 1 d .
C31 C 0.9322(2) -0.00871(15) 0.87475(14) 0.0452(5) Uani 1 1 d .
H31 H 1.0012 -0.0571 0.8875 0.054 Uiso 1 1 calc R
C32 C 0.8079(2) -0.01991(16) 0.93714(14) 0.0469(5) Uani 1 1 d .
H32 H 0.7919 -0.0754 0.9926 0.056 Uiso 1 1 calc R
C33 C 0.70641(19) 0.04915(15) 0.91952(14) 0.0416(4) Uani 1 1 d .
H33 H 0.6207 0.0397 0.9626 0.050 Uiso 1 1 calc R
C34 C 0.72696(17) 0.13230(14) 0.83994(13) 0.0351(4) Uani 1 1 d .
C35 C 1.09636(19) 0.08391(15) 0.72548(14) 0.0428(5) Uani 1 1 d .
H35 H 1.0955 0.1479 0.6733 0.051 Uiso 1 1 calc R
C36 C 1.1406(2) -0.0224(2) 0.67562(17) 0.0626(6) Uani 1 1 d .
H36A H 1.1463 -0.0856 0.7252 0.094 Uiso 1 1 calc R
H36B H 1.2269 -0.0110 0.6283 0.094 Uiso 1 1 calc R
H36C H 1.0770 -0.0387 0.6414 0.094 Uiso 1 1 calc R
C37 C 1.1938(2) 0.1092(2) 0.77932(19) 0.0683(7) Uani 1 1 d .
H37A H 1.1683 0.1801 0.8073 0.103 Uiso 1 1 calc R
H37B H 1.2816 0.1153 0.7334 0.103 Uiso 1 1 calc R
H37C H 1.1944 0.0484 0.8321 0.103 Uiso 1 1 calc R
C38 C 0.61791(18) 0.21182(16) 0.82131(14) 0.0412(4) Uani 1 1 d .
H38 H 0.6313 0.2246 0.7487 0.049 Uiso 1 1 calc R
C39 C 0.4803(2) 0.1659(2) 0.8668(2) 0.0662(7) Uani 1 1 d .
H39A H 0.4766 0.0916 0.8466 0.099 Uiso 1 1 calc R
H39B H 0.4161 0.2169 0.8445 0.099 Uiso 1 1 calc R
H39C H 0.4600 0.1597 0.9385 0.099 Uiso 1 1 calc R
C40 C 0.6259(2) 0.32598(17) 0.85527(18) 0.0568(6) Uani 1 1 d .
H40A H 0.6042 0.3180 0.9270 0.085 Uiso 1 1 calc R
H40B H 0.5635 0.3791 0.8329 0.085 Uiso 1 1 calc R
H40C H 0.7150 0.3539 0.8276 0.085 Uiso 1 1 calc R

loop_
_atom_site_aniso_label
_atom_site_aniso_U_11
_atom_site_aniso_U_22
_atom_site_aniso_U_33
_atom_site_aniso_U_23
_atom_site_aniso_U_13
_atom_site_aniso_U_12
N1 0.0271(7) 0.0336(7) 0.0309(8) -0.0051(6) -0.0112(6) -0.0006(6)
N2 0.0504(10) 0.0336(8) 0.0316(8) -0.0031(6) -0.0161(7) -0.0031(7)
N3 0.0304(8) 0.0309(7) 0.0326(8) 0.0008(6) -0.0113(6) -0.0022(6)
C1 0.0262(9) 0.0343(8) 0.0282(9) -0.0017(7) -0.0101(7) -0.0013(7)
C2 0.0267(9) 0.0301(8) 0.0257(9) -0.0011(6) -0.0107(7) 0.0010(6)
C3 0.0245(8) 0.0294(8) 0.0281(9) -0.0032(6) -0.0087(7) 0.0007(6)
C4 0.0248(9) 0.0309(8) 0.0223(8) -0.0020(6) -0.0063(6) 0.0013(6)
C5 0.0217(8) 0.0313(8) 0.0289(9) -0.0045(6) -0.0078(7) 0.0007(6)
C6 0.0299(9) 0.0346(8) 0.0337(10) -0.0047(7) -0.0131(7) -0.0024(7)
C7 0.0533(12) 0.0385(9) 0.0333(10) -0.0003(7) -0.0193(9) -0.0036(8)
C8 0.0266(9) 0.0379(9) 0.0368(10) -0.0005(7) -0.0070(7) 0.0015(7)
C9 0.0223(9) 0.0466(10) 0.0440(11) 0.0051(8) -0.0040(8) 0.0031(7)
C10 0.0736(16) 0.0509(13) 0.0632(15) -0.0081(10) -0.0163(12) 0.0196(11)
C11 0.091(2) 0.0574(16) 0.108(2) 0.0061(15) -0.0071(19) 0.0333(15)
C12 0.0563(17) 0.082(2) 0.148(3) 0.053(2) -0.0261(19) 0.0136(15)
C13 0.0626(18) 0.117(3) 0.121(3) 0.057(2) -0.0601(18) -0.0228(17)
C14 0.0489(13) 0.0711(15) 0.0729(16) 0.0181(12) -0.0339(12) -0.0125(11)
C15 0.0253(9) 0.0324(8) 0.0323(10) -0.0027(7) -0.0103(7) 0.0002(7)
C16 0.0646(14) 0.0328(9) 0.0436(11) -0.0015(8) -0.0253(10) -0.0050(9)
C17 0.0420(11) 0.0303(8) 0.0311(9) -0.0046(7) -0.0148(8) 0.0011(7)
C18 0.0399(10) 0.0334(8) 0.0381(10) -0.0069(7) -0.0181(8) 0.0036(7)
C19 0.0472(12) 0.0468(10) 0.0413(11) -0.0113(8) -0.0236(9) 0.0050(8)
C20 0.0527(13) 0.0528(11) 0.0309(10) -0.0099(8) -0.0146(9) 0.0065(9)
C21 0.0430(11) 0.0462(10) 0.0382(11) -0.0060(8) -0.0066(9) 0.0022(8)
C22 0.0409(11) 0.0362(9) 0.0425(11) -0.0059(8) -0.0155(9) 0.0002(8)
C23 0.0401(11) 0.0465(10) 0.0473(12) -0.0115(9) -0.0147(9) 0.0026(8)
C24 0.0485(14) 0.0583(14) 0.0908(19) -0.0164(13) -0.0037(13) 0.0130(11)
C25 0.0439(13) 0.0684(14) 0.0832(17) -0.0230(13) -0.0171(12) -0.0068(11)
C26 0.0427(12) 0.0610(13) 0.0648(14) -0.0231(11) -0.0184(10) -0.0013(10)
C27 0.0578(17) 0.125(3) 0.101(2) -0.0356(19) -0.0112(15) -0.0332(17)
C28 0.085(2) 0.096(2) 0.132(3) -0.0147(19) -0.082(2) 0.0013(16)
C29 0.0376(10) 0.0294(8) 0.0310(9) -0.0005(7) -0.0153(8) -0.0058(7)
C30 0.0408(10) 0.0315(9) 0.0389(10) -0.0005(7) -0.0157(8) -0.0014(7)
C31 0.0531(13) 0.0377(10) 0.0464(12) 0.0044(8) -0.0211(10) 0.0025(8)
C32 0.0576(13) 0.0401(10) 0.0397(11) 0.0102(8) -0.0134(10) -0.0071(9)
C33 0.0419(11) 0.0440(10) 0.0384(10) 0.0020(8) -0.0111(8) -0.0104(8)
C34 0.0377(10) 0.0361(9) 0.0346(10) -0.0010(7) -0.0151(8) -0.0076(7)
C35 0.0406(11) 0.0403(10) 0.0449(11) 0.0030(8) -0.0125(9) 0.0050(8)
C36 0.0649(15) 0.0646(14) 0.0558(14) -0.0146(11) -0.0100(12) 0.0024(11)
C37 0.0420(13) 0.0867(17) 0.0776(17) -0.0302(14) -0.0089(12) -0.0027(12)
C38 0.0320(10) 0.0504(11) 0.0408(11) 0.0035(8) -0.0125(8) -0.0057(8)
C39 0.0375(12) 0.0752(15) 0.0831(17) 0.0095(13) -0.0189(11) -0.0098(11)
C40 0.0496(13) 0.0496(12) 0.0705(15) -0.0029(10) -0.0194(11) 0.0076(10)

loop_
_atom_type_symbol
_atom_type_description
_atom_type_scat_dispersion_real
_atom_type_scat_dispersion_imag
_atom_type_scat_source
C C 0.0033 0.0016 'International Tables Vol C Tables 4.2.6.8 and 6.1.1.4'
H H 0.0000 0.0000 'International Tables Vol C Tables 4.2.6.8 and 6.1.1.4'
N N 0.0061 0.0033 'International Tables Vol C Tables 4.2.6.8 and 6.1.1.4'

loop_
_geom_angle_atom_site_label_1
_geom_angle_atom_site_label_2
_geom_angle_atom_site_label_3
_geom_angle
_geom_angle_site_symmetry_1
_geom_angle_site_symmetry_3
C5 N1 C1 120.19(13) . .
C6 N2 C17 125.33(14) . .
C6 N2 H1N2 119.5(12) . .
C17 N2 H1N2 110.6(12) . .
C15 N3 C29 123.43(14) . .
C6 C1 N1 117.71(14) . .
C6 C1 C2 121.58(14) . .
N1 C1 C2 120.68(13) . .
C1 C2 C3 108.19(12) . .
C1 C2 C4 110.03(12) . 2_766
C3 C2 C4 109.96(12) . 2_766
C1 C2 H2 109.5 . .
C3 C2 H2 109.5 . .
C4 C2 H2 109.5 2_766 .
C8 C3 C4 111.61(13) . .
C8 C3 C2 113.32(13) . .
C4 C3 C2 105.88(12) . .
C8 C3 H3 108.6 . .
C4 C3 H3 108.6 . .
C2 C3 H3 108.6 . .
C5 C4 C3 108.05(12) . .
C5 C4 C2 109.99(12) . 2_766
C3 C4 C2 111.20(12) . 2_766
C5 C4 H4 109.2 . .
C3 C4 H4 109.2 . .
C2 C4 H4 109.2 2_766 .
N1 C5 C15 118.95(14) . .
N1 C5 C4 123.20(14) . .
C15 C5 C4 117.84(13) . .
N2 C6 C1 120.02(15) . .
N2 C6 C7 117.41(15) . .
C1 C6 C7 122.46(14) . .
C6 C7 H7A 109.5 . .
C6 C7 H7B 109.5 . .
H7A C7 H7B 109.5 . .
C6 C7 H7C 109.5 . .
H7A C7 H7C 109.5 . .
H7B C7 H7C 109.5 . .
C9 C8 C3 113.88(14) . .
C9 C8 H8A 108.8 . .
C3 C8 H8A 108.8 . .
C9 C8 H8B 108.8 . .
C3 C8 H8B 108.8 . .
H8A C8 H8B 107.7 . .
C14 C9 C10 118.05(19) . .
C14 C9 C8 120.57(18) . .
C10 C9 C8 121.38(18) . .
C9 C10 C11 121.4(3) . .
C9 C10 H10 119.3 . .
C11 C10 H10 119.3 . .
C12 C11 C10 120.5(3) . .
C12 C11 H11 119.8 . .
C10 C11 H11 119.8 . .
C11 C12 C13 119.4(2) . .
C11 C12 H12 120.3 . .
C13 C12 H12 120.3 . .
C12 C13 C14 120.3(3) . .
C12 C13 H13 119.9 . .
C14 C13 H13 119.9 . .
C9 C14 C13 120.3(3) . .
C9 C14 H14 119.8 . .
C13 C14 H14 119.8 . .
N3 C15 C5 116.20(14) . .
N3 C15 C16 125.27(15) . .
C5 C15 C16 118.52(14) . .
C15 C16 H16A 109.5 . .
C15 C16 H16B 109.5 . .
H16A C16 H16B 109.5 . .
C15 C16 H16C 109.5 . .
H16A C16 H16C 109.5 . .
H16B C16 H16C 109.5 . .
C18 C17 C22 121.71(16) . .
C18 C17 N2 117.67(16) . .
C22 C17 N2 120.61(15) . .
C19 C18 C17 118.09(17) . .
C19 C18 C23 120.71(16) . .
C17 C18 C23 121.13(16) . .
C20 C19 C18 121.09(17) . .
C20 C19 H19 119.5 . .
C18 C19 H19 119.5 . .
C21 C20 C19 120.33(17) . .
C21 C20 H20 119.8 . .
C19 C20 H20 119.8 . .
C20 C21 C22 121.07(18) . .
C20 C21 H21 119.5 . .
C22 C21 H21 119.5 . .
C21 C22 C17 117.64(17) . .
C21 C22 C26 120.65(18) . .
C17 C22 C26 121.67(17) . .
C18 C23 C25 113.63(16) . .
C18 C23 C24 109.21(16) . .
C25 C23 C24 110.01(18) . .
C18 C23 H23 107.9 . .
C25 C23 H23 107.9 . .
C24 C23 H23 107.9 . .
C23 C24 H24A 109.5 . .
C23 C24 H24B 109.5 . .
H24A C24 H24B 109.5 . .
C23 C24 H24C 109.5 . .
H24A C24 H24C 109.5 . .
H24B C24 H24C 109.5 . .
C23 C25 H25A 109.5 . .
C23 C25 H25B 109.5 . .
H25A C25 H25B 109.5 . .
C23 C25 H25C 109.5 . .
H25A C25 H25C 109.5 . .
H25B C25 H25C 109.5 . .
C28 C26 C27 111.6(2) . .
C28 C26 C22 110.57(18) . .
C27 C26 C22 113.3(2) . .
C28 C26 H26 107.0 . .
C27 C26 H26 107.0 . .
C22 C26 H26 107.0 . .
C26 C27 H27A 109.5 . .
C26 C27 H27B 109.5 . .
H27A C27 H27B 109.5 . .
C26 C27 H27C 109.5 . .
H27A C27 H27C 109.5 . .
H27B C27 H27C 109.5 . .
C26 C28 H28A 109.5 . .
C26 C28 H28B 109.5 . .
H28A C28 H28B 109.5 . .
C26 C28 H28C 109.5 . .
H28A C28 H28C 109.5 . .
H28B C28 H28C 109.5 . .
C30 C29 C34 121.64(15) . .
C30 C29 N3 119.91(15) . .
C34 C29 N3 118.03(15) . .
C31 C30 C29 117.80(17) . .
C31 C30 C35 120.49(16) . .
C29 C30 C35 121.71(15) . .
C32 C31 C30 121.25(18) . .
C32 C31 H31 119.4 . .
C30 C31 H31 119.4 . .
C31 C32 C33 120.22(17) . .
C31 C32 H32 119.9 . .
C33 C32 H32 119.9 . .
C32 C33 C34 121.31(18) . .
C32 C33 H33 119.3 . .
C34 C33 H33 119.3 . .
C33 C34 C29 117.77(16) . .
C33 C34 C38 122.18(17) . .
C29 C34 C38 120.03(15) . .
C30 C35 C37 111.87(17) . .
C30 C35 C36 110.80(16) . .
C37 C35 C36 109.79(18) . .
C30 C35 H35 108.1 . .
C37 C35 H35 108.1 . .
C36 C35 H35 108.1 . .
C35 C36 H36A 109.5 . .
C35 C36 H36B 109.5 . .
H36A C36 H36B 109.5 . .
C35 C36 H36C 109.5 . .
H36A C36 H36C 109.5 . .
H36B C36 H36C 109.5 . .
C35 C37 H37A 109.5 . .
C35 C37 H37B 109.5 . .
H37A C37 H37B 109.5 . .
C35 C37 H37C 109.5 . .
H37A C37 H37C 109.5 . .
H37B C37 H37C 109.5 . .
C34 C38 C40 111.31(15) . .
C34 C38 C39 114.04(16) . .
C40 C38 C39 109.80(18) . .
C34 C38 H38 107.1 . .
C40 C38 H38 107.1 . .
C39 C38 H38 107.1 . .
C38 C39 H39A 109.5 . .
C38 C39 H39B 109.5 . .
H39A C39 H39B 109.5 . .
C38 C39 H39C 109.5 . .
H39A C39 H39C 109.5 . .
H39B C39 H39C 109.5 . .
C38 C40 H40A 109.5 . .
C38 C40 H40B 109.5 . .
H40A C40 H40B 109.5 . .
C38 C40 H40C 109.5 . .
H40A C40 H40C 109.5 . .
H40B C40 H40C 109.5 . .

loop_
_geom_bond_atom_site_label_1
_geom_bond_atom_site_label_2
_geom_bond_distance
_geom_bond_site_symmetry_2
N1 C5 1.300(2) .
N1 C1 1.393(2) .
N2 C6 1.360(2) .
N2 C17 1.437(2) .
N2 H1N2 0.946(15) .
N3 C15 1.276(2) .
N3 C29 1.418(2) .
C1 C6 1.370(2) .
C1 C2 1.510(2) .
C2 C3 1.532(2) .
C2 C4 1.559(2) 2_766
C2 H2 1.0000 .
C3 C8 1.528(2) .
C3 C4 1.530(2) .
C3 H3 1.0000 .
C4 C5 1.510(2) .
C4 C2 1.559(2) 2_766
C4 H4 1.0000 .
C5 C15 1.477(2) .
C6 C7 1.503(2) .
C7 H7A 0.9800 .
C7 H7B 0.9800 .
C7 H7C 0.9800 .
C8 C9 1.513(2) .
C8 H8A 0.9900 .
C8 H8B 0.9900 .
C9 C14 1.377(3) .
C9 C10 1.380(3) .
C10 C11 1.382(4) .
C10 H10 0.9500 .
C11 C12 1.351(5) .
C11 H11 0.9500 .
C12 C13 1.381(5) .
C12 H12 0.9500 .
C13 C14 1.395(4) .
C13 H13 0.9500 .
C14 H14 0.9500 .
C15 C16 1.504(2) .
C16 H16A 0.9800 .
C16 H16B 0.9800 .
C16 H16C 0.9800 .
C17 C18 1.398(2) .
C17 C22 1.404(3) .
C18 C19 1.385(3) .
C18 C23 1.521(3) .
C19 C20 1.376(3) .
C19 H19 0.9500 .
C20 C21 1.375(3) .
C20 H20 0.9500 .
C21 C22 1.392(3) .
C21 H21 0.9500 .
C22 C26 1.526(3) .
C23 C25 1.525(3) .
C23 C24 1.529(3) .
C23 H23 1.0000 .
C24 H24A 0.9800 .
C24 H24B 0.9800 .
C24 H24C 0.9800 .
C25 H25A 0.9800 .
C25 H25B 0.9800 .
C25 H25C 0.9800 .
C26 C28 1.511(4) .
C26 C27 1.517(4) .
C26 H26 1.0000 .
C27 H27A 0.9800 .
C27 H27B 0.9800 .
C27 H27C 0.9800 .
C28 H28A 0.9800 .
C28 H28B 0.9800 .
C28 H28C 0.9800 .
C29 C30 1.401(2) .
C29 C34 1.410(2) .
C30 C31 1.397(2) .
C30 C35 1.510(3) .
C31 C32 1.374(3) .
C31 H31 0.9500 .
C32 C33 1.379(3) .
C32 H32 0.9500 .
C33 C34 1.390(2) .
C33 H33 0.9500 .
C34 C38 1.515(3) .
C35 C37 1.516(3) .
C35 C36 1.529(3) .
C35 H35 1.0000 .
C36 H36A 0.9800 .
C36 H36B 0.9800 .
C36 H36C 0.9800 .
C37 H37A 0.9800 .
C37 H37B 0.9800 .
C37 H37C 0.9800 .
C38 C40 1.529(3) .
C38 C39 1.529(3) .
C38 H38 1.0000 .
C39 H39A 0.9800 .
C39 H39B 0.9800 .
C39 H39C 0.9800 .
C40 H40A 0.9800 .
C40 H40B 0.9800 .
C40 H40C 0.9800 .

loop_
_geom_torsion_atom_site_label_1
_geom_torsion_atom_site_label_2
_geom_torsion_atom_site_label_3
_geom_torsion_atom_site_label_4
_geom_torsion
_geom_torsion_site_symmetry_1
_geom_torsion_site_symmetry_4
C5 N1 C1 C6 179.16(15) . .
C5 N1 C1 C2 1.2(2) . .
C6 C1 C2 C3 149.86(15) . .
N1 C1 C2 C3 -32.23(19) . .
C6 C1 C2 C4 -89.99(18) . 2_766
N1 C1 C2 C4 87.92(17) . 2_766
C1 C2 C3 C8 -62.25(16) . .
C4 C2 C3 C8 177.57(12) 2_766 .
C1 C2 C3 C4 60.40(15) . .
C4 C2 C3 C4 -59.78(16) 2_766 .
C8 C3 C4 C5 63.53(17) . .
C2 C3 C4 C5 -60.21(15) . .
C8 C3 C4 C2 -175.67(13) . 2_766
C2 C3 C4 C2 60.59(16) . 2_766
C1 N1 C5 C15 177.94(14) . .
C1 N1 C5 C4 -1.1(2) . .
C3 C4 C5 N1 32.1(2) . .
C2 C4 C5 N1 -89.46(18) 2_766 .
C3 C4 C5 C15 -146.96(14) . .
C2 C4 C5 C15 91.49(16) 2_766 .
C17 N2 C6 C1 -157.64(16) . .
C17 N2 C6 C7 26.2(2) . .
N1 C1 C6 N2 0.0(2) . .
C2 C1 C6 N2 178.02(15) . .
N1 C1 C6 C7 175.97(15) . .
C2 C1 C6 C7 -6.1(3) . .
C4 C3 C8 C9 178.63(14) . .
C2 C3 C8 C9 -61.95(19) . .
C3 C8 C9 C14 110.5(2) . .
C3 C8 C9 C10 -68.9(2) . .
C14 C9 C10 C11 1.9(4) . .
C8 C9 C10 C11 -178.7(2) . .
C9 C10 C11 C12 0.5(4) . .
C10 C11 C12 C13 -2.2(5) . .
C11 C12 C13 C14 1.6(5) . .
C10 C9 C14 C13 -2.5(3) . .
C8 C9 C14 C13 178.1(2) . .
C12 C13 C14 C9 0.9(4) . .
C29 N3 C15 C5 175.70(14) . .
C29 N3 C15 C16 -3.6(3) . .
N1 C5 C15 N3 -177.95(15) . .
C4 C5 C15 N3 1.1(2) . .
N1 C5 C15 C16 1.4(2) . .
C4 C5 C15 C16 -179.55(15) . .
C6 N2 C17 C18 -125.19(18) . .
C6 N2 C17 C22 56.1(2) . .
C22 C17 C18 C19 -0.4(2) . .
N2 C17 C18 C19 -179.10(15) . .
C22 C17 C18 C23 -177.31(15) . .
N2 C17 C18 C23 4.0(2) . .
C17 C18 C19 C20 -1.5(3) . .
C23 C18 C19 C20 175.38(17) . .
C18 C19 C20 C21 1.3(3) . .
C19 C20 C21 C22 0.8(3) . .
C20 C21 C22 C17 -2.7(3) . .
C20 C21 C22 C26 175.16(18) . .
C18 C17 C22 C21 2.5(2) . .
N2 C17 C22 C21 -178.87(16) . .
C18 C17 C22 C26 -175.36(17) . .
N2 C17 C22 C26 3.3(3) . .
C19 C18 C23 C25 33.5(3) . .
C17 C18 C23 C25 -149.63(18) . .
C19 C18 C23 C24 -89.7(2) . .
C17 C18 C23 C24 87.1(2) . .
C21 C22 C26 C28 -101.8(2) . .
C17 C22 C26 C28 76.0(3) . .
C21 C22 C26 C27 24.4(3) . .
C17 C22 C26 C27 -157.9(2) . .
C15 N3 C29 C30 94.0(2) . .
C15 N3 C29 C34 -93.4(2) . .
C34 C29 C30 C31 -0.6(2) . .
N3 C29 C30 C31 171.83(15) . .
C34 C29 C30 C35 -179.90(15) . .
N3 C29 C30 C35 -7.5(2) . .
C29 C30 C31 C32 0.4(3) . .
C35 C30 C31 C32 179.73(17) . .
C30 C31 C32 C33 0.4(3) . .
C31 C32 C33 C34 -1.0(3) . .
C32 C33 C34 C29 0.8(3) . .
C32 C33 C34 C38 -177.73(17) . .
C30 C29 C34 C33 0.0(2) . .
N3 C29 C34 C33 -172.55(15) . .
C30 C29 C34 C38 178.55(16) . .
N3 C29 C34 C38 6.0(2) . .
C31 C30 C35 C37 -59.2(2) . .
C29 C30 C35 C37 120.1(2) . .
C31 C30 C35 C36 63.6(2) . .
C29 C30 C35 C36 -117.04(19) . .
C33 C34 C38 C40 100.7(2) . .
C29 C34 C38 C40 -77.8(2) . .
C33 C34 C38 C39 -24.2(3) . .
C29 C34 C38 C39 157.30(18) . .
